data_4510189
loop_
_publ_author_name
'Pham, Phuong-Truc T.'
'Bader, Mamoun M.'

_publ_section_title
;
 Inter- and Intramolecular Interactions in Some Bromo- and
 Tricyanovinyl-Substituted Thiophenes and Ethylenedioxythiophenes
;
_journal_issue 3
_journal_name_full 'Crystal Growth &amp; Design'
_journal_page_first 916
_journal_paper_doi 10.1021/cg401513n
_journal_volume 14
_journal_year 2014
_chemical_formula_moiety 'C11 H4 Br N3 O2 S'
_chemical_formula_sum 'C11 H4 Br N3 O2 S'
_chemical_formula_weight 322.14
_chemical_name_common 03174
_chemical_name_systematic
; 
 ? 
;
_space_group_IT_number 14
_symmetry_cell_setting monoclinic
_symmetry_space_group_name_Hall '-P 2yn'
_symmetry_space_group_name_H-M 'P 1 21/n 1'
_atom_sites_solution_hydrogens geom
_atom_sites_solution_primary direct
_atom_sites_solution_secondary difmap
_audit_creation_method SHELXL-97
_cell_angle_alpha 90.00
_cell_angle_beta 93.971(3)
_cell_angle_gamma 90.00
_cell_formula_units_Z 4
_cell_length_a 13.677(2)
_cell_length_b 5.3859(8)
_cell_length_c 16.245(3)
_cell_measurement_reflns_used 874
_cell_measurement_temperature 173(2)
_cell_volume 1193.8(3)
_computing_cell_refinement 'SAINT, Bruker'
_computing_data_collection 'SMART, Bruker'
_computing_data_reduction 'SAINT, Bruker'
_computing_molecular_graphics 'SHELXTL, Bruker'
_computing_structure_refinement SHELXL-97
_computing_structure_solution SIR97
_diffrn_ambient_temperature 173(2)
_diffrn_measured_fraction_theta_full 0.998
_diffrn_measured_fraction_theta_max 0.998
_diffrn_measurement_device_type 'Siemens SMART Platform CCD'
_diffrn_measurement_method 'area detector, omega scans'
_diffrn_radiation_monochromator graphite
_diffrn_radiation_source 'normal-focus sealed tube'
_diffrn_radiation_type MoK\a
_diffrn_radiation_wavelength 0.71073
_diffrn_reflns_av_R_equivalents 0.0410
_diffrn_reflns_av_sigmaI/netI 0.0593
_diffrn_reflns_limit_h_max 16
_diffrn_reflns_limit_h_min -14
_diffrn_reflns_limit_k_max 6
_diffrn_reflns_limit_k_min -4
_diffrn_reflns_limit_l_max 19
_diffrn_reflns_limit_l_min -19
_diffrn_reflns_number 5580
_diffrn_reflns_theta_full 25.04
_diffrn_reflns_theta_max 25.04
_diffrn_reflns_theta_min 1.88
_exptl_absorpt_coefficient_mu 3.614
_exptl_absorpt_correction_T_max 1.000000
_exptl_absorpt_correction_T_min 0.802769
_exptl_absorpt_correction_type multi-scan
_exptl_absorpt_process_details 'SADABS, R. Blessing, 1995'
_exptl_crystal_colour yellow
_exptl_crystal_density_diffrn 1.792
_exptl_crystal_density_method 'not measured'
_exptl_crystal_description plate
_exptl_crystal_F_000 632
_exptl_crystal_size_max 0.32
_exptl_crystal_size_mid 0.22
_exptl_crystal_size_min 0.06
_refine_diff_density_max 0.484
_refine_diff_density_min -0.548
_refine_diff_density_rms 0.091
_refine_ls_extinction_method none
_refine_ls_goodness_of_fit_ref 1.027
_refine_ls_hydrogen_treatment riding
_refine_ls_matrix_type full
_refine_ls_number_parameters 163
_refine_ls_number_reflns 2123
_refine_ls_number_restraints 0
_refine_ls_restrained_S_all 1.027
_refine_ls_R_factor_all 0.0519
_refine_ls_R_factor_gt 0.0381
_refine_ls_shift/su_max 0.000
_refine_ls_shift/su_mean 0.000
_refine_ls_structure_factor_coef Fsqd
_refine_ls_weighting_details 'calc w=1/[\s^2^(Fo^2^)+(0.0349P)^2^+1.8379P] where P=(Fo^2^+2Fc^2^)/3'
_refine_ls_weighting_scheme calc
_refine_ls_wR_factor_gt 0.0932
_refine_ls_wR_factor_ref 0.0984
_reflns_number_gt 1717
_reflns_number_total 2123
_reflns_threshold_expression >2sigma(I)
_cod_data_source_file cg401513n_si_013.cif
_cod_data_source_block 03174
_cod_original_sg_symbol_H-M P2(1)/n
_cod_database_code 4510189

loop_
_symmetry_equiv_pos_as_xyz
'x, y, z'
'-x+1/2, y+1/2, -z+1/2'
'-x, -y, -z'
'x-1/2, -y-1/2, z-1/2'

loop_
_atom_site_label
_atom_site_type_symbol
_atom_site_fract_x
_atom_site_fract_y
_atom_site_fract_z
_atom_site_U_iso_or_equiv
_atom_site_adp_type
_atom_site_occupancy
_atom_site_symmetry_multiplicity
_atom_site_calc_flag
_atom_site_refinement_flags
Br1 Br -0.12926(3) -0.06999(9) 0.37431(3) 0.03472(18) Uani 1 1 d .
S1 S -0.12276(7) 0.3264(2) 0.51342(6) 0.0249(3) Uani 1 1 d .
O1 O -0.3391(2) 0.2118(6) 0.34940(18) 0.0348(8) Uani 1 1 d .
O2 O -0.3795(2) 0.6153(6) 0.45942(18) 0.0358(8) Uani 1 1 d .
N1 N -0.3583(3) 1.0426(7) 0.5862(2) 0.0334(9) Uani 1 1 d .
N2 N 0.0104(3) 0.4994(8) 0.6793(2) 0.0333(9) Uani 1 1 d .
N3 N -0.1584(3) 1.1136(8) 0.7552(3) 0.0421(11) Uani 1 1 d .
C1 C -0.1846(3) 0.1930(8) 0.4289(2) 0.0246(9) Uani 1 1 d .
C2 C -0.2747(3) 0.2912(8) 0.4116(2) 0.0265(9) Uani 1 1 d .
C3 C -0.2949(3) 0.4869(8) 0.4656(2) 0.0243(9) Uani 1 1 d .
C4 C -0.2201(3) 0.5315(8) 0.5259(2) 0.0209(8) Uani 1 1 d .
C5 C -0.4377(3) 0.2970(12) 0.3630(3) 0.0529(16) Uani 1 1 d .
H5A H -0.4633 0.2019 0.4090 0.064 Uiso 1 1 calc R
H5B H -0.4812 0.2657 0.3128 0.064 Uiso 1 1 calc R
C6 C -0.4386(4) 0.5643(12) 0.3828(3) 0.0568(17) Uani 1 1 d .
H6A H -0.4124 0.6596 0.3371 0.068 Uiso 1 1 calc R
H6B H -0.5069 0.6190 0.3885 0.068 Uiso 1 1 calc R
C7 C -0.2182(3) 0.7179(8) 0.5885(2) 0.0213(9) Uani 1 1 d .
C8 C -0.2987(3) 0.8956(8) 0.5862(2) 0.0223(9) Uani 1 1 d .
C9 C -0.1468(3) 0.7574(8) 0.6514(2) 0.0224(9) Uani 1 1 d .
C10 C -0.0602(3) 0.6087(8) 0.6654(2) 0.0253(9) Uani 1 1 d .
C11 C -0.1550(3) 0.9579(9) 0.7088(3) 0.0286(10) Uani 1 1 d .

loop_
_atom_site_aniso_label
_atom_site_aniso_U_11
_atom_site_aniso_U_22
_atom_site_aniso_U_33
_atom_site_aniso_U_23
_atom_site_aniso_U_13
_atom_site_aniso_U_12
Br1 0.0353(3) 0.0299(3) 0.0396(3) -0.0048(2) 0.00726(19) 0.0031(2)
S1 0.0184(5) 0.0277(6) 0.0280(5) -0.0018(5) -0.0029(4) 0.0027(5)
O1 0.0295(16) 0.043(2) 0.0309(16) -0.0140(14) -0.0082(13) 0.0060(15)
O2 0.0297(16) 0.040(2) 0.0355(16) -0.0135(14) -0.0134(13) 0.0144(15)
N1 0.031(2) 0.029(2) 0.039(2) 0.0008(18) -0.0004(16) 0.0022(19)
N2 0.029(2) 0.036(2) 0.034(2) 0.0021(17) -0.0068(16) 0.0029(18)
N3 0.033(2) 0.050(3) 0.043(2) -0.022(2) -0.0007(18) -0.002(2)
C1 0.023(2) 0.025(2) 0.026(2) -0.0024(18) 0.0005(16) -0.0011(18)
C2 0.024(2) 0.028(3) 0.027(2) -0.0022(19) -0.0015(17) -0.0010(19)
C3 0.020(2) 0.026(2) 0.0257(19) -0.0007(17) -0.0035(16) 0.0042(17)
C4 0.0179(19) 0.020(2) 0.0247(19) 0.0006(17) -0.0004(15) 0.0007(17)
C5 0.027(2) 0.074(4) 0.055(3) -0.028(3) -0.019(2) 0.013(3)
C6 0.040(3) 0.074(4) 0.052(3) -0.026(3) -0.029(2) 0.023(3)
C7 0.0206(19) 0.021(2) 0.0227(19) 0.0032(17) 0.0021(16) 0.0005(17)
C8 0.023(2) 0.023(2) 0.0206(19) 0.0002(17) -0.0003(15) -0.0027(19)
C9 0.0198(19) 0.024(2) 0.023(2) -0.0016(17) 0.0005(16) 0.0011(17)
C10 0.028(2) 0.027(3) 0.0205(19) 0.0001(17) -0.0012(17) -0.004(2)
C11 0.021(2) 0.036(3) 0.029(2) -0.002(2) -0.0010(17) -0.0034(19)

loop_
_atom_type_symbol
_atom_type_description
_atom_type_scat_dispersion_real
_atom_type_scat_dispersion_imag
_atom_type_scat_source
C C 0.0033 0.0016 'International Tables Vol C Tables 4.2.6.8 and 6.1.1.4'
H H 0.0000 0.0000 'International Tables Vol C Tables 4.2.6.8 and 6.1.1.4'
N N 0.0061 0.0033 'International Tables Vol C Tables 4.2.6.8 and 6.1.1.4'
O O 0.0106 0.0060 'International Tables Vol C Tables 4.2.6.8 and 6.1.1.4'
S S 0.1246 0.1234 'International Tables Vol C Tables 4.2.6.8 and 6.1.1.4'
Br Br -0.2901 2.4595 'International Tables Vol C Tables 4.2.6.8 and 6.1.1.4'

loop_
_geom_angle_atom_site_label_1
_geom_angle_atom_site_label_2
_geom_angle_atom_site_label_3
_geom_angle
C1 S1 C4 91.19(19)
C2 O1 C5 110.3(3)
C3 O2 C6 112.9(3)
C2 C1 S1 113.2(3)
C2 C1 Br1 126.3(3)
S1 C1 Br1 120.4(2)
C1 C2 O1 124.4(4)
C1 C2 C3 112.1(4)
O1 C2 C3 123.4(4)
O2 C3 C4 123.5(4)
O2 C3 C2 122.8(4)
C4 C3 C2 113.7(4)
C3 C4 C7 126.9(4)
C3 C4 S1 109.7(3)
C7 C4 S1 123.3(3)
O1 C5 C6 111.3(5)
O1 C5 H5A 109.4
C6 C5 H5A 109.4
O1 C5 H5B 109.4
C6 C5 H5B 109.4
H5A C5 H5B 108.0
O2 C6 C5 110.8(4)
O2 C6 H6A 109.5
C5 C6 H6A 109.5
O2 C6 H6B 109.5
C5 C6 H6B 109.5
H6A C6 H6B 108.1
C9 C7 C4 127.8(4)
C9 C7 C8 114.3(4)
C4 C7 C8 117.8(3)
N1 C8 C7 176.6(5)
C7 C9 C10 124.4(4)
C7 C9 C11 120.9(4)
C10 C9 C11 114.7(3)
N2 C10 C9 176.5(5)
N3 C11 C9 177.7(5)

loop_
_geom_bond_atom_site_label_1
_geom_bond_atom_site_label_2
_geom_bond_distance
Br1 C1 1.860(4)
S1 C1 1.718(4)
S1 C4 1.752(4)
O1 C2 1.362(5)
O1 C5 1.455(5)
O2 C3 1.346(5)
O2 C6 1.462(5)
N1 C8 1.137(5)
N2 C10 1.140(5)
N3 C11 1.131(6)
C1 C2 1.353(6)
C2 C3 1.411(6)
C3 C4 1.388(6)
C4 C7 1.427(6)
C5 C6 1.476(8)
C5 H5A 0.9900
C5 H5B 0.9900
C6 H6A 0.9900
C6 H6B 0.9900
C7 C9 1.380(5)
C7 C8 1.457(6)
C9 C10 1.434(6)
C9 C11 1.435(6)

loop_
_geom_torsion_atom_site_label_1
_geom_torsion_atom_site_label_2
_geom_torsion_atom_site_label_3
_geom_torsion_atom_site_label_4
_geom_torsion
C4 S1 C1 C2 -1.5(4)
C4 S1 C1 Br1 -178.6(3)
S1 C1 C2 O1 -177.8(3)
Br1 C1 C2 O1 -0.9(7)
S1 C1 C2 C3 2.2(5)
Br1 C1 C2 C3 179.1(3)
C5 O1 C2 C1 162.0(5)
C5 O1 C2 C3 -18.0(6)
C6 O2 C3 C4 169.7(4)
C6 O2 C3 C2 -11.2(6)
C1 C2 C3 O2 179.0(4)
O1 C2 C3 O2 -1.1(7)
C1 C2 C3 C4 -1.9(5)
O1 C2 C3 C4 178.1(4)
O2 C3 C4 C7 -1.7(7)
C2 C3 C4 C7 179.1(4)
O2 C3 C4 S1 179.9(3)
C2 C3 C4 S1 0.7(5)
C1 S1 C4 C3 0.4(3)
C1 S1 C4 C7 -178.0(4)
C2 O1 C5 C6 48.6(6)
C3 O2 C6 C5 41.6(6)
O1 C5 C6 O2 -62.4(6)
C3 C4 C7 C9 176.5(4)
S1 C4 C7 C9 -5.3(6)
C3 C4 C7 C8 -5.4(6)
S1 C4 C7 C8 172.8(3)
C9 C7 C8 N1 28(7)
C4 C7 C8 N1 -151(7)
C4 C7 C9 C10 -1.1(7)
C8 C7 C9 C10 -179.2(4)
C4 C7 C9 C11 178.7(4)
C8 C7 C9 C11 0.6(6)
C7 C9 C10 N2 169(7)
C11 C9 C10 N2 -11(8)
C7 C9 C11 N3 -178(100)
C10 C9 C11 N3 2(13)
